data_7216058
loop_
_publ_author_name
'Dorn, Thomas'
'Janiak, Christoph'
'Abu-Shandi, Khalid'

_publ_section_title
;
 Hydrogen-bonding, \p-stacking and Cl---anion--\p interactions of linear
 bipyridinium cations with phosphate, chloride and [CoCl4]2-- anions
;
_journal_issue 106
_journal_name_full CrystEngComm
_journal_page_first 633
_journal_paper_doi 10.1039/b508944a
_journal_volume 7
_journal_year 2005
_chemical_formula_moiety '(C18 H14 N2), Cl2, 2(H2 O)'
_chemical_formula_sum 'C18 H18 Cl2 N2 O2'
_chemical_formula_weight 365.24
_chemical_name_common '6,6'-diisoquinolin-2,2'-ium dichloride dihydrate'
_chemical_name_systematic
;
6,6'-diisoquinolin-2,2'-ium dichloride dihydrate
;
_space_group_IT_number 2
_symmetry_cell_setting triclinic
_symmetry_space_group_name_Hall '-P 1'
_symmetry_space_group_name_H-M 'P -1'
_atom_sites_solution_hydrogens geom
_atom_sites_solution_primary direct
_atom_sites_solution_secondary difmap
_audit_creation_method SHELXL-97
_cell_angle_alpha 109.757(7)
_cell_angle_beta 92.325(7)
_cell_angle_gamma 98.082(7)
_cell_formula_units_Z 1
_cell_length_a 4.9715(19)
_cell_length_b 9.162(4)
_cell_length_c 10.233(4)
_cell_measurement_temperature 207(2)
_cell_volume 432.4(3)
_computing_cell_refinement SMART
_computing_data_collection 'SMART (Bruker 1997a)'
_computing_data_reduction 'SAINT (Bruker 1997b)'
_computing_structure_refinement 'SHELXL-97 (Sheldrick, 1997)'
_computing_structure_solution 'SHELXS-97 (Sheldrick, 1990)'
_diffrn_ambient_temperature 207(2)
_diffrn_measured_fraction_theta_full 0.994
_diffrn_measured_fraction_theta_max 0.994
_diffrn_measurement_device_type 'Bruker AXS CCD area detector'
_diffrn_measurement_method \\w-scan
_diffrn_radiation_monochromator graphite
_diffrn_radiation_source 'fine-focus sealed tube'
_diffrn_radiation_type MoK\\a
_diffrn_radiation_wavelength 0.71073
_diffrn_reflns_av_R_equivalents 0.2267
_diffrn_reflns_av_sigmaI/netI 0.2438
_diffrn_reflns_limit_h_max 6
_diffrn_reflns_limit_h_min -6
_diffrn_reflns_limit_k_max 11
_diffrn_reflns_limit_k_min -11
_diffrn_reflns_limit_l_max 12
_diffrn_reflns_limit_l_min -12
_diffrn_reflns_number 3520
_diffrn_reflns_theta_full 26.20
_diffrn_reflns_theta_max 26.20
_diffrn_reflns_theta_min 2.12
_exptl_absorpt_coefficient_mu 0.388
_exptl_absorpt_correction_T_max 0.9961
_exptl_absorpt_correction_T_min 0.9334
_exptl_absorpt_correction_type none
_exptl_crystal_density_diffrn 1.403
_exptl_crystal_density_method 'not measured'
_exptl_crystal_F_000 190
_exptl_crystal_size_max 0.18
_exptl_crystal_size_mid 0.09
_exptl_crystal_size_min 0.01
_refine_diff_density_max 0.329
_refine_diff_density_min -0.287
_refine_diff_density_rms 0.078
_refine_ls_extinction_coef 0.020(9)
_refine_ls_extinction_expression Fc^*^=kFc[1+0.001xFc^2^\\l^3^/sin(2\\q)]^-1/4^
_refine_ls_extinction_method SHELXL
_refine_ls_goodness_of_fit_ref 0.815
_refine_ls_hydrogen_treatment mixed
_refine_ls_matrix_type full
_refine_ls_number_parameters 116
_refine_ls_number_reflns 1725
_refine_ls_number_restraints 1
_refine_ls_restrained_S_all 0.815
_refine_ls_R_factor_all 0.1561
_refine_ls_R_factor_gt 0.0686
_refine_ls_shift/su_max 0.000
_refine_ls_shift/su_mean 0.000
_refine_ls_structure_factor_coef Fsqd
_refine_ls_weighting_details 'calc w=1/[\\s^2^(Fo^2^)+(0.0000P)^2^+0.0000P] where P=(Fo^2^+2Fc^2^)/3'
_refine_ls_weighting_scheme calc
_refine_ls_wR_factor_gt 0.1079
_refine_ls_wR_factor_ref 0.1355
_reflns_number_gt 768
_reflns_number_total 1725
_reflns_threshold_expression >2sigma(I)
_cod_data_source_file b508944a.txt
_cod_data_source_block d1
_cod_original_sg_symbol_H-M P-1
_cod_database_code 7216058

loop_
_symmetry_equiv_pos_as_xyz
'x, y, z'
'-x, -y, -z'

loop_
_atom_site_label
_atom_site_type_symbol
_atom_site_fract_x
_atom_site_fract_y
_atom_site_fract_z
_atom_site_U_iso_or_equiv
_atom_site_adp_type
_atom_site_occupancy
_atom_site_symmetry_multiplicity
_atom_site_calc_flag
_atom_site_refinement_flags
Cl Cl 0.1306(2) 0.71098(15) 0.87065(15) 0.0489(5) Uani 1 1 d .
O O 0.2591(9) 0.5452(6) 0.5561(5) 0.0898(16) Uani 1 1 d D
H1A H 0.230(13) 0.568(9) 0.659(7) 0.135 Uiso 1 1 d D
H1B H 0.4060 0.5179 0.5224 0.135 Uiso 0.50 1 d P
H1C H 0.1043 0.5179 0.5224 0.135 Uiso 0.50 1 d P
N N -0.2624(7) 0.7649(5) 1.0931(4) 0.0397(11) Uani 1 1 d .
H H -0.144(9) 0.745(6) 1.017(6) 0.060 Uiso 1 1 d .
C1 C -0.3567(8) 0.8984(6) 1.1325(5) 0.0387(12) Uani 1 1 d .
H1 H -0.2992 0.9740 1.0919 0.046 Uiso 1 1 calc R
C2 C -0.5410(8) 0.9299(5) 1.2340(5) 0.0359(12) Uani 1 1 d .
C3 C -0.6479(8) 1.0709(5) 1.2798(6) 0.0411(12) Uani 1 1 d .
H3 H -0.5971 1.1483 1.2401 0.049 Uiso 1 1 calc R
C4 C -0.8231(8) 1.0971(5) 1.3801(5) 0.0410(12) Uani 1 1 d .
H4 H -0.8917 1.1924 1.4086 0.049 Uiso 1 1 calc R
C5 C -0.9058(7) 0.9830(5) 1.4437(5) 0.0333(12) Uani 1 1 d .
C5N C -0.8100(7) 0.8427(5) 1.3965(5) 0.0372(12) Uani 1 1 d .
H5N H -0.8677 0.7652 1.4351 0.045 Uiso 1 1 calc R
C6 C -0.6272(8) 0.8108(6) 1.2916(5) 0.0367(12) Uani 1 1 d .
C7 C -0.5226(9) 0.6703(6) 1.2433(6) 0.0466(13) Uani 1 1 d .
H7 H -0.5784 0.5906 1.2796 0.056 Uiso 1 1 calc R
C8 C -0.3421(9) 0.6464(6) 1.1451(6) 0.0466(13) Uani 1 1 d .
H8 H -0.2729 0.5513 1.1133 0.056 Uiso 1 1 calc R

loop_
_atom_site_aniso_label
_atom_site_aniso_U_11
_atom_site_aniso_U_22
_atom_site_aniso_U_33
_atom_site_aniso_U_23
_atom_site_aniso_U_13
_atom_site_aniso_U_12
Cl 0.0478(7) 0.0445(8) 0.0561(8) 0.0173(6) 0.0219(6) 0.0087(5)
O 0.084(3) 0.103(4) 0.068(3) 0.014(3) 0.014(2) 0.008(2)
N 0.030(2) 0.042(3) 0.043(3) 0.010(2) 0.0133(18) 0.0040(18)
C1 0.028(2) 0.040(3) 0.045(3) 0.013(3) 0.008(2) 0.002(2)
C2 0.031(2) 0.036(3) 0.039(3) 0.011(2) 0.008(2) 0.0031(19)
C3 0.042(3) 0.030(3) 0.051(3) 0.015(3) 0.016(2) 0.002(2)
C4 0.040(3) 0.033(3) 0.052(3) 0.014(3) 0.016(2) 0.010(2)
C5 0.026(2) 0.032(3) 0.035(3) 0.005(2) 0.0042(19) -0.003(2)
C5N 0.033(2) 0.029(3) 0.048(3) 0.013(2) 0.011(2) -0.001(2)
C6 0.028(2) 0.038(3) 0.042(3) 0.012(2) 0.004(2) 0.005(2)
C7 0.051(3) 0.036(3) 0.054(4) 0.015(3) 0.020(3) 0.011(2)
C8 0.046(3) 0.038(3) 0.056(3) 0.013(3) 0.012(3) 0.011(2)

loop_
_atom_type_symbol
_atom_type_description
_atom_type_scat_dispersion_real
_atom_type_scat_dispersion_imag
_atom_type_scat_source
C C 0.0033 0.0016 'International Tables Vol C Tables 4.2.6.8 and 6.1.1.4'
H H 0.0000 0.0000 'International Tables Vol C Tables 4.2.6.8 and 6.1.1.4'
N N 0.0061 0.0033 'International Tables Vol C Tables 4.2.6.8 and 6.1.1.4'
O O 0.0106 0.0060 'International Tables Vol C Tables 4.2.6.8 and 6.1.1.4'
Cl Cl 0.1484 0.1585 'International Tables Vol C Tables 4.2.6.8 and 6.1.1.4'

loop_
_geom_angle_atom_site_label_1
_geom_angle_atom_site_label_2
_geom_angle_atom_site_label_3
_geom_angle
_geom_angle_site_symmetry_3
H1A O H1B 122.4 .
H1A O H1C 100.0 .
H1B O H1C 130.2 .
C1 N C8 123.0(4) .
C1 N H 118(3) .
C8 N H 119(3) .
N C1 C2 121.0(4) .
N C1 H1 119.5 .
C2 C1 H1 119.5 .
C1 C2 C3 123.2(4) .
C1 C2 C6 117.8(4) .
C3 C2 C6 119.0(4) .
C4 C3 C2 121.1(4) .
C4 C3 H3 119.5 .
C2 C3 H3 119.5 .
C3 C4 C5 121.5(4) .
C3 C4 H4 119.3 .
C5 C4 H4 119.3 .
C5N C5 C4 117.9(4) .
C5N C5 C5 121.9(5) 2_378
C4 C5 C5 120.1(5) 2_378
C5 C5N C6 122.2(4) .
C5 C5N H5N 118.9 .
C6 C5N H5N 118.9 .
C7 C6 C5N 123.5(4) .
C7 C6 C2 118.3(4) .
C5N C6 C2 118.3(4) .
C8 C7 C6 121.5(5) .
C8 C7 H7 119.3 .
C6 C7 H7 119.3 .
C7 C8 N 118.4(5) .
C7 C8 H8 120.8 .
N C8 H8 120.8 .

loop_
_geom_bond_atom_site_label_1
_geom_bond_atom_site_label_2
_geom_bond_distance
_geom_bond_site_symmetry_2
O H1A 1.03(6) .
O H1B 0.8534 .
O H1C 0.8001 .
N C1 1.312(6) .
N C8 1.381(6) .
N H 0.98(5) .
C1 C2 1.396(6) .
C1 H1 0.9400 .
C2 C3 1.405(6) .
C2 C6 1.430(6) .
C3 C4 1.355(6) .
C3 H3 0.9400 .
C4 C5 1.430(6) .
C4 H4 0.9400 .
C5 C5N 1.372(6) .
C5 C5 1.493(8) 2_378
C5N C6 1.416(6) .
C5N H5N 0.9400 .
C6 C7 1.397(7) .
C7 C8 1.357(6) .
C7 H7 0.9400 .
C8 H8 0.9400 .

loop_
_geom_hbond_atom_site_label_D
_geom_hbond_atom_site_label_H
_geom_hbond_atom_site_label_A
_geom_hbond_distance_DH
_geom_hbond_distance_HA
_geom_hbond_distance_DA
_geom_hbond_angle_DHA
_geom_hbond_site_symmetry_A
N H Cl 0.98(5) 2.04(5) 3.019(4) 175(4) .
O H1A Cl 1.03(6) 2.23(7) 3.195(5) 155(7) .
O H1B O 0.85 1.95 2.807(10) 179.6 2_666
O H1C O 0.80 1.88 2.676(9) 179.7 2_566

loop_
_geom_torsion_atom_site_label_1
_geom_torsion_atom_site_label_2
_geom_torsion_atom_site_label_3
_geom_torsion_atom_site_label_4
_geom_torsion
_geom_torsion_site_symmetry_1
_geom_torsion_site_symmetry_4
C8 N C1 C2 1.7(7) . .
N C1 C2 C3 -180.0(5) . .
N C1 C2 C6 -1.1(7) . .
C1 C2 C3 C4 -178.9(4) . .
C6 C2 C3 C4 2.2(7) . .
C2 C3 C4 C5 0.1(7) . .
C3 C4 C5 C5N -2.3(7) . .
C3 C4 C5 C5 178.6(5) . 2_378
C4 C5 C5N C6 2.1(7) . .
C5 C5 C5N C6 -178.8(4) 2_378 .
C5 C5N C6 C7 178.8(5) . .
C5 C5N C6 C2 0.1(7) . .
C1 C2 C6 C7 0.0(7) . .
C3 C2 C6 C7 178.9(5) . .
C1 C2 C6 C5N 178.8(4) . .
C3 C2 C6 C5N -2.3(6) . .
C5N C6 C7 C8 -178.2(4) . .
C2 C6 C7 C8 0.5(7) . .
C6 C7 C8 N 0.0(8) . .
C1 N C8 C7 -1.2(7) . .
